data_8102410
loop_
_publ_author_name
'Su-Qing Wang'
'Fang-Fang Jian'
'Huan-Qiang Liu'

_publ_section_title
;
 Crystal structure of
 2-((1H-benzo[d]imidazol-1-yl)methyl)isoindoline-1,3-dione, C16H11N3O2
;
_journal_issue 2
_journal_name_full 'Zeitschrift f\"ur Kristallographie - New Crystal Structures'
_journal_page_first 305
_journal_volume 225
_journal_year 2010
_chemical_formula_moiety 'C16 H11 N3 O2'
_chemical_formula_sum 'C16 H11 N3 O2'
_chemical_formula_weight 277.28
_chemical_name_systematic
; 
2-((1H-benzo[d]imidazol-1-yl)methyl)
isoindoline-1,3-dione
;
_space_group_IT_number 33
_symmetry_cell_setting orthorhombic
_symmetry_space_group_name_Hall 'P 2c -2n'
_symmetry_space_group_name_H-M 'P n a 21'
_atom_sites_solution_hydrogens geom
_atom_sites_solution_primary direct
_atom_sites_solution_secondary difmap
_audit_creation_method SHELXL-97
_cell_angle_alpha 90.00
_cell_angle_beta 90.00
_cell_angle_gamma 90.00
_cell_formula_units_Z 4
_cell_length_a 10.5682(11)
_cell_length_b 23.030(2)
_cell_length_c 5.1985(5)
_cell_measurement_reflns_used 1464
_cell_measurement_temperature 293(2)
_cell_measurement_theta_max 28.26
_cell_measurement_theta_min 1.77
_cell_volume 1265.2(2)
_computing_cell_refinement 'Bruker SMART'
_computing_data_collection 'Bruker SMART'
_computing_data_reduction 'Bruker SMART'
_computing_molecular_graphics 'Bruker SHELXTL'
_computing_publication_material 'Bruker SHELXTL'
_computing_structure_refinement 'SHELXL-97 (Sheldrick, 1997)'
_computing_structure_solution 'SHELXS-97 (Sheldrick, 1990)'
_diffrn_ambient_temperature 293(2)
_diffrn_measured_fraction_theta_full 0.981
_diffrn_measured_fraction_theta_max 0.981
_diffrn_measurement_device_type 'CCD area detector'
_diffrn_measurement_method 'phi and omega scans'
_diffrn_radiation_monochromator graphite
_diffrn_radiation_source 'fine-focus sealed tube'
_diffrn_radiation_type MoK\a
_diffrn_radiation_wavelength 0.71073
_diffrn_reflns_av_R_equivalents 0.0254
_diffrn_reflns_av_sigmaI/netI 0.0197
_diffrn_reflns_limit_h_max 13
_diffrn_reflns_limit_h_min -13
_diffrn_reflns_limit_k_max 30
_diffrn_reflns_limit_k_min -18
_diffrn_reflns_limit_l_max 6
_diffrn_reflns_limit_l_min -6
_diffrn_reflns_number 7857
_diffrn_reflns_theta_full 28.26
_diffrn_reflns_theta_max 28.26
_diffrn_reflns_theta_min 1.77
_exptl_absorpt_coefficient_mu 0.099
_exptl_absorpt_correction_type none
_exptl_crystal_colour colorless
_exptl_crystal_density_diffrn 1.456
_exptl_crystal_density_method 'not measured'
_exptl_crystal_description block
_exptl_crystal_F_000 576
_exptl_crystal_size_max 0.20
_exptl_crystal_size_mid 0.15
_exptl_crystal_size_min 0.10
_refine_diff_density_max 0.139
_refine_diff_density_min -0.124
_refine_diff_density_rms 0.026
_refine_ls_abs_structure_details 'Flack H D (1983), Acta Cryst. A39, 876-881'
_refine_ls_abs_structure_Flack -10(10)
_refine_ls_extinction_coef 0.0143(19)
_refine_ls_extinction_expression Fc^*^=kFc[1+0.001xFc^2^\l^3^/sin(2\q)]^-1/4^
_refine_ls_extinction_method SHELXL
_refine_ls_goodness_of_fit_ref 1.122
_refine_ls_hydrogen_treatment constr
_refine_ls_matrix_type full
_refine_ls_number_parameters 191
_refine_ls_number_reflns 1698
_refine_ls_number_restraints 1
_refine_ls_restrained_S_all 1.121
_refine_ls_R_factor_all 0.0378
_refine_ls_R_factor_gt 0.0304
_refine_ls_shift/su_max 0.000
_refine_ls_shift/su_mean 0.000
_refine_ls_structure_factor_coef Fsqd
_refine_ls_weighting_details 'calc w=1/[\s^2^(Fo^2^)+(0.0342P)^2^+0.0809P] where P=(Fo^2^+2Fc^2^)/3'
_refine_ls_weighting_scheme calc
_refine_ls_wR_factor_gt 0.0704
_refine_ls_wR_factor_ref 0.0744
_reflns_number_gt 1464
_reflns_number_total 1698
_reflns_threshold_expression >2sigma(I)
_cod_data_source_file 1267-2512.cff
_cod_data_source_block p-1
_cod_depositor_comments
;
The following automatic conversions were performed:
'_symmetry_cell_setting' value 'Orthorhombic' changed to 'orthorhombic'
according to '/home/saulius/struct/CIF-dictionaries/cif_core.dic'
dictionary named 'cif_core.dic' version 2.4.1 from 2010-06-29.

Automatic conversion script
Id: cif_fix_enum 1555 2011-01-17 13:19:09Z saulius 
;
_cod_original_sg_symbol_H-M Pna2(1)
_cod_database_code 8102410

loop_
_symmetry_equiv_pos_as_xyz
'x, y, z'
'-x, -y, z+1/2'
'x+1/2, -y+1/2, z'
'-x+1/2, y+1/2, z+1/2'

loop_
_atom_site_label
_atom_site_type_symbol
_atom_site_fract_x
_atom_site_fract_y
_atom_site_fract_z
_atom_site_U_iso_or_equiv
_atom_site_adp_type
_atom_site_occupancy
_atom_site_symmetry_multiplicity
_atom_site_calc_flag
_atom_site_refinement_flags
_atom_site_disorder_assembly
_atom_site_disorder_group
O1 O 1.11431(13) 0.78082(6) 0.3782(3) 0.0571(4) Uani 1 1 d . . .
O2 O 0.78430(13) 0.81468(6) -0.1680(3) 0.0543(4) Uani 1 1 d . . .
N1 N 0.90235(14) 0.68437(6) 0.0170(3) 0.0400(3) Uani 1 1 d . . .
N2 N 0.74352(14) 0.61977(7) 0.0072(4) 0.0465(4) Uani 1 1 d . . .
N3 N 0.95735(14) 0.78566(6) 0.0693(3) 0.0438(4) Uani 1 1 d . . .
C1 C 1.02773(17) 0.80639(8) 0.2793(4) 0.0429(5) Uani 1 1 d . . .
C2 C 0.97062(16) 0.86333(7) 0.3453(4) 0.0409(4) Uani 1 1 d . . .
C3 C 1.00210(18) 0.90263(8) 0.5350(4) 0.0485(5) Uani 1 1 d . . .
H3A H 1.0690 0.8959 0.6474 0.058 Uiso 1 1 calc R . .
C4 C 0.92919(19) 0.95274(8) 0.5505(5) 0.0525(5) Uani 1 1 d . . .
H4A H 0.9473 0.9799 0.6775 0.063 Uiso 1 1 calc R . .
C5 C 0.83059(18) 0.96330(9) 0.3826(4) 0.0525(5) Uani 1 1 d . . .
H5A H 0.7845 0.9975 0.3970 0.063 Uiso 1 1 calc R . .
C6 C 0.79946(18) 0.92346(8) 0.1927(4) 0.0465(4) Uani 1 1 d . . .
H6A H 0.7331 0.9303 0.0792 0.056 Uiso 1 1 calc R . .
C7 C 0.87054(16) 0.87337(7) 0.1786(4) 0.0401(4) Uani 1 1 d . . .
C8 C 0.85972(16) 0.82347(8) 0.0019(4) 0.0413(4) Uani 1 1 d . . .
C9 C 0.98181(19) 0.73192(8) -0.0676(4) 0.0470(5) Uani 1 1 d . . .
H9A H 0.9682 0.7383 -0.2500 0.056 Uiso 1 1 calc R . .
H9B H 1.0698 0.7212 -0.0437 0.056 Uiso 1 1 calc R . .
C10 C 0.79242(18) 0.66649(8) -0.0952(4) 0.0450(4) Uani 1 1 d . . .
H10A H 0.7554 0.6859 -0.2328 0.054 Uiso 1 1 calc R . .
C11 C 0.92779(16) 0.64517(7) 0.2120(4) 0.0381(4) Uani 1 1 d . . .
C12 C 1.02613(17) 0.64043(8) 0.3855(4) 0.0450(5) Uani 1 1 d . . .
H12A H 1.0916 0.6674 0.3901 0.054 Uiso 1 1 calc R . .
C13 C 1.02253(19) 0.59376(9) 0.5515(5) 0.0512(5) Uani 1 1 d . . .
H13A H 1.0871 0.5891 0.6712 0.061 Uiso 1 1 calc R . .
C14 C 0.92396(19) 0.55333(8) 0.5439(4) 0.0520(5) Uani 1 1 d . . .
H14A H 0.9249 0.5221 0.6573 0.062 Uiso 1 1 calc R . .
C15 C 0.82588(19) 0.55872(8) 0.3727(4) 0.0484(5) Uani 1 1 d . . .
H15A H 0.7600 0.5320 0.3706 0.058 Uiso 1 1 calc R . .
C16 C 0.82758(16) 0.60515(7) 0.2027(4) 0.0399(4) Uani 1 1 d . . .

loop_
_atom_site_aniso_label
_atom_site_aniso_U_11
_atom_site_aniso_U_22
_atom_site_aniso_U_33
_atom_site_aniso_U_23
_atom_site_aniso_U_13
_atom_site_aniso_U_12
O1 0.0529(8) 0.0527(8) 0.0656(10) 0.0131(8) -0.0139(8) 0.0003(6)
O2 0.0545(8) 0.0572(8) 0.0511(8) -0.0028(7) -0.0141(8) -0.0042(6)
N1 0.0434(8) 0.0380(7) 0.0386(8) 0.0002(7) 0.0014(8) -0.0008(6)
N2 0.0491(9) 0.0466(9) 0.0439(9) -0.0048(8) -0.0039(8) -0.0029(7)
N3 0.0466(9) 0.0389(7) 0.0458(9) 0.0024(8) -0.0031(8) -0.0035(6)
C1 0.0424(9) 0.0438(9) 0.0426(11) 0.0100(9) -0.0012(9) -0.0092(8)
C2 0.0406(9) 0.0444(9) 0.0376(10) 0.0064(8) 0.0020(9) -0.0084(7)
C3 0.0473(10) 0.0580(11) 0.0404(10) 0.0026(10) -0.0037(10) -0.0114(9)
C4 0.0572(12) 0.0524(11) 0.0478(11) -0.0103(11) 0.0045(11) -0.0121(9)
C5 0.0507(11) 0.0503(10) 0.0565(14) -0.0043(11) 0.0065(11) -0.0019(9)
C6 0.0448(10) 0.0480(10) 0.0467(11) 0.0022(10) -0.0011(9) -0.0023(8)
C7 0.0414(10) 0.0415(9) 0.0375(10) 0.0041(8) 0.0028(9) -0.0076(7)
C8 0.0406(9) 0.0439(9) 0.0393(10) 0.0038(9) 0.0017(9) -0.0059(7)
C9 0.0514(11) 0.0441(10) 0.0455(11) 0.0002(9) 0.0098(9) -0.0014(8)
C10 0.0488(10) 0.0478(10) 0.0386(10) -0.0054(9) -0.0041(9) 0.0042(8)
C11 0.0408(9) 0.0371(8) 0.0364(9) -0.0044(8) 0.0046(9) 0.0042(7)
C12 0.0395(9) 0.0468(10) 0.0485(12) -0.0043(9) 0.0013(9) 0.0021(8)
C13 0.0478(10) 0.0597(11) 0.0461(11) -0.0003(11) -0.0028(10) 0.0119(9)
C14 0.0615(12) 0.0471(10) 0.0475(11) 0.0062(11) 0.0084(11) 0.0079(9)
C15 0.0539(11) 0.0417(9) 0.0495(12) -0.0014(9) 0.0069(10) -0.0038(8)
C16 0.0427(9) 0.0393(9) 0.0376(10) -0.0051(8) 0.0024(9) 0.0012(7)

loop_
_atom_type_symbol
_atom_type_description
_atom_type_scat_dispersion_real
_atom_type_scat_dispersion_imag
_atom_type_scat_source
C C 0.0033 0.0000 'International Tables Vol C Tables 4.2.6.8 and 6.1.1.4'
H H 0.0000 0.0000 'International Tables Vol C Tables 4.2.6.8 and 6.1.1.4'
N N 0.0061 0.0000 'International Tables Vol C Tables 4.2.6.8 and 6.1.1.4'
O O 0.0106 0.0000 'International Tables Vol C Tables 4.2.6.8 and 6.1.1.4'

loop_
_geom_angle_atom_site_label_1
_geom_angle_atom_site_label_2
_geom_angle_atom_site_label_3
_geom_angle
_geom_angle_site_symmetry_1
_geom_angle_site_symmetry_3
_geom_angle_publ_flag
C10 N1 C11 106.37(14) . . ?
C10 N1 C9 126.34(18) . . ?
C11 N1 C9 127.08(16) . . ?
C10 N2 C16 104.14(15) . . ?
C8 N3 C1 112.02(15) . . ?
C8 N3 C9 122.74(17) . . ?
C1 N3 C9 125.23(16) . . ?
O1 C1 N3 124.63(18) . . ?
O1 C1 C2 130.00(19) . . ?
N3 C1 C2 105.36(15) . . ?
C3 C2 C7 121.43(17) . . ?
C3 C2 C1 130.34(18) . . ?
C7 C2 C1 108.23(16) . . ?
C2 C3 C4 116.90(19) . . ?
C2 C3 H3A 121.5 . . ?
C4 C3 H3A 121.5 . . ?
C5 C4 C3 121.88(19) . . ?
C5 C4 H4A 119.1 . . ?
C3 C4 H4A 119.1 . . ?
C4 C5 C6 120.81(19) . . ?
C4 C5 H5A 119.6 . . ?
C6 C5 H5A 119.6 . . ?
C7 C6 C5 117.53(19) . . ?
C7 C6 H6A 121.2 . . ?
C5 C6 H6A 121.2 . . ?
C6 C7 C2 121.44(18) . . ?
C6 C7 C8 129.99(18) . . ?
C2 C7 C8 108.56(15) . . ?
O2 C8 N3 124.60(18) . . ?
O2 C8 C7 129.59(17) . . ?
N3 C8 C7 105.80(15) . . ?
N1 C9 N3 113.13(16) . . ?
N1 C9 H9A 109.0 . . ?
N3 C9 H9A 109.0 . . ?
N1 C9 H9B 109.0 . . ?
N3 C9 H9B 109.0 . . ?
H9A C9 H9B 107.8 . . ?
N2 C10 N1 114.30(17) . . ?
N2 C10 H10A 122.8 . . ?
N1 C10 H10A 122.8 . . ?
C12 C11 N1 132.58(16) . . ?
C12 C11 C16 122.56(17) . . ?
N1 C11 C16 104.85(16) . . ?
C13 C12 C11 116.73(18) . . ?
C13 C12 H12A 121.6 . . ?
C11 C12 H12A 121.6 . . ?
C12 C13 C14 121.5(2) . . ?
C12 C13 H13A 119.3 . . ?
C14 C13 H13A 119.3 . . ?
C15 C14 C13 121.41(19) . . ?
C15 C14 H14A 119.3 . . ?
C13 C14 H14A 119.3 . . ?
C14 C15 C16 118.25(18) . . ?
C14 C15 H15A 120.9 . . ?
C16 C15 H15A 120.9 . . ?
C15 C16 N2 130.07(17) . . ?
C15 C16 C11 119.58(17) . . ?
N2 C16 C11 110.34(16) . . ?

loop_
_geom_bond_atom_site_label_1
_geom_bond_atom_site_label_2
_geom_bond_distance
_geom_bond_site_symmetry_2
_geom_bond_publ_flag
O1 C1 1.204(2) . yes
O2 C8 1.207(2) . yes
N1 C10 1.363(2) . ?
N1 C11 1.384(2) . ?
N1 C9 1.448(2) . ?
N2 C10 1.307(2) . ?
N2 C16 1.391(3) . ?
N3 C8 1.395(2) . ?
N3 C1 1.404(3) . ?
N3 C9 1.451(2) . ?
C1 C2 1.484(3) . ?
C2 C3 1.379(3) . ?
C2 C7 1.387(3) . ?
C3 C4 1.390(3) . ?
C3 H3A 0.9300 . ?
C4 C5 1.381(3) . ?
C4 H4A 0.9300 . ?
C5 C6 1.387(3) . ?
C5 H5A 0.9300 . ?
C6 C7 1.379(2) . ?
C6 H6A 0.9300 . ?
C7 C8 1.476(3) . ?
C9 H9A 0.9700 . ?
C9 H9B 0.9700 . ?
C10 H10A 0.9300 . ?
C11 C12 1.380(3) . ?
C11 C16 1.405(2) . ?
C12 C13 1.379(3) . ?
C12 H12A 0.9300 . ?
C13 C14 1.398(3) . ?
C13 H13A 0.9300 . ?
C14 C15 1.372(3) . ?
C14 H14A 0.9300 . ?
C15 C16 1.387(3) . ?
C15 H15A 0.9300 . ?

loop_
_geom_hbond_atom_site_label_D
_geom_hbond_atom_site_label_H
_geom_hbond_atom_site_label_A
_geom_hbond_distance_DH
_geom_hbond_distance_HA
_geom_hbond_distance_DA
_geom_hbond_angle_DHA
_geom_hbond_site_symmetry_A
C9 H9B O2 0.97 2.50 3.412(2) 157.1 3_565

loop_
_cod_related_entry_id
_cod_related_entry_database
_cod_related_entry_code
1 ChemSpider 5043961
